data_4502648
loop_
_publ_author_name
'Yi, Fei-Yan'
'Lin, Qi-Pu'
'Zhou, Tian-Hua'
'Mao, Jiang-Gao'

_publ_section_title
;
 A Series of Novel Lanthanide(III) Trisulfonates Based on Dinuclear
 Clusters
;
_journal_issue 4
_journal_name_full 'Crystal Growth &amp; Design'
_journal_page_first 1788
_journal_paper_doi 10.1021/cg901463f
_journal_volume 10
_journal_year 2010
_chemical_formula_sum 'C30 H23 N4 Nd O12 S3'
_chemical_formula_weight 871.94
_chemical_name_systematic
; 
 ? 
;
_space_group_IT_number 14
_symmetry_cell_setting monoclinic
_symmetry_space_group_name_Hall '-P 2ybc'
_symmetry_space_group_name_H-M 'P 1 21/c 1'
_atom_sites_solution_hydrogens geom
_atom_sites_solution_primary direct
_atom_sites_solution_secondary difmap
_audit_creation_method SHELXL-97
_cell_angle_alpha 90.00
_cell_angle_beta 102.055(3)
_cell_angle_gamma 90.00
_cell_formula_units_Z 4
_cell_length_a 10.6064(7)
_cell_length_b 13.4107(6)
_cell_length_c 22.5667(13)
_cell_measurement_reflns_used 6224
_cell_measurement_temperature 293(2)
_cell_measurement_theta_max 27.4797
_cell_measurement_theta_min 2.3891
_cell_volume 3139.1(3)
_computing_cell_refinement 'CrystalClear (Rigaku/MSC Inc., 2005)'
_computing_data_collection 'CrystalClear (Rigaku/MSC Inc., 2005)'
_computing_data_reduction 'CrystalClear (Rigaku/MSC Inc., 2005)'
_computing_structure_refinement 'SHELXL-97 (Sheldrick, 1997)'
_computing_structure_solution 'SHELXS-97 (Sheldrick, 1990)'
_diffrn_ambient_temperature 293(2)
_diffrn_detector_area_resol_mean 28.5714
_diffrn_measured_fraction_theta_full 0.994
_diffrn_measured_fraction_theta_max 0.994
_diffrn_measurement_device_type 'Saturn70 (4x4 bin mode)'
_diffrn_measurement_method CCD_Profile_fitting
_diffrn_radiation_monochromator graphite
_diffrn_radiation_source 'fine-focus sealed tube'
_diffrn_radiation_type MoK\a
_diffrn_radiation_wavelength 0.71073
_diffrn_reflns_av_R_equivalents 0.0536
_diffrn_reflns_av_sigmaI/netI 0.0557
_diffrn_reflns_limit_h_max 8
_diffrn_reflns_limit_h_min -13
_diffrn_reflns_limit_k_max 17
_diffrn_reflns_limit_k_min -17
_diffrn_reflns_limit_l_max 29
_diffrn_reflns_limit_l_min -28
_diffrn_reflns_number 24194
_diffrn_reflns_theta_full 27.47
_diffrn_reflns_theta_max 27.47
_diffrn_reflns_theta_min 2.96
_exptl_absorpt_coefficient_mu 1.927
_exptl_absorpt_correction_T_max 1
_exptl_absorpt_correction_T_min 0.8971
_exptl_absorpt_correction_type multi-scan
_exptl_crystal_colour Colorless
_exptl_crystal_density_diffrn 1.845
_exptl_crystal_density_method 'not measured'
_exptl_crystal_description Prism
_exptl_crystal_F_000 1740
_exptl_crystal_size_max 0.08
_exptl_crystal_size_mid 0.06
_exptl_crystal_size_min 0.03
_refine_diff_density_max 2.046
_refine_diff_density_min -0.793
_refine_diff_density_rms 0.127
_refine_ls_extinction_method shelxl
_refine_ls_goodness_of_fit_ref 1.073
_refine_ls_hydrogen_treatment constr
_refine_ls_matrix_type full
_refine_ls_number_parameters 460
_refine_ls_number_reflns 7143
_refine_ls_number_restraints 0
_refine_ls_restrained_S_all 1.073
_refine_ls_R_factor_all 0.0608
_refine_ls_R_factor_gt 0.0460
_refine_ls_shift/su_max 0.001
_refine_ls_shift/su_mean 0.000
_refine_ls_structure_factor_coef Fsqd
_refine_ls_weighting_details 'calc w=1/[\s^2^(Fo^2^)+(0.0240P)^2^+7.0931P] where P=(Fo^2^+2Fc^2^)/3'
_refine_ls_weighting_scheme calc
_refine_ls_wR_factor_gt 0.0817
_refine_ls_wR_factor_ref 0.0880
_reflns_number_gt 5808
_reflns_number_total 7143
_reflns_threshold_expression >2sigma(I)
_cod_data_source_file cg901463f_si_001.cif
_cod_data_source_block 8
_cod_depositor_comments
;
The following automatic conversions were performed:

'_exptl_absorpt_correction_type' value 'Multi-scan' changed to
'multi-scan' according to
/home/saulius/struct/CIF-dictionaries/cif_core.dic dictionary named
'cif_core.dic' version 2.4.2 from 2011-04-26.

Automatic conversion script
Id: cif_fix_values 1715 2011-07-08 13:25:40Z adriana 
;
_cod_original_sg_symbol_H-M P2(1)/c
_cod_database_code 4502648

loop_
_symmetry_equiv_pos_as_xyz
'x, y, z'
'-x, y+1/2, -z+1/2'
'-x, -y, -z'
'x, -y-1/2, z-1/2'

loop_
_atom_site_label
_atom_site_type_symbol
_atom_site_fract_x
_atom_site_fract_y
_atom_site_fract_z
_atom_site_U_iso_or_equiv
_atom_site_adp_type
_atom_site_occupancy
_atom_site_symmetry_multiplicity
_atom_site_calc_flag
_atom_site_refinement_flags
Nd1 Nd 0.042715(19) 0.371293(17) -0.038061(10) 0.02079(7) Uani 1 1 d .
S1 S -0.22409(9) 0.29223(8) 0.02719(5) 0.0239(2) Uani 1 1 d .
S2 S -0.68390(9) 0.40030(9) -0.11632(5) 0.0255(2) Uani 1 1 d .
S3 S -0.26790(9) 0.63970(8) -0.10592(5) 0.0244(2) Uani 1 1 d .
N1 N 0.1189(4) 0.1953(3) -0.06873(18) 0.0330(9) Uani 1 1 d .
N2 N -0.0933(4) 0.2871(3) -0.13707(19) 0.0382(10) Uani 1 1 d .
N3 N 0.2335(4) 0.1409(3) 0.22507(17) 0.0332(9) Uani 1 1 d .
N4 N 0.4467(4) 0.0247(4) 0.2373(2) 0.0457(11) Uani 1 1 d .
C1 C -0.2579(3) 0.4662(3) -0.03933(18) 0.0196(8) Uani 1 1 d .
C2 C -0.3184(4) 0.3797(3) -0.02214(17) 0.0199(8) Uani 1 1 d .
C3 C -0.4488(4) 0.3622(3) -0.04318(19) 0.0245(9) Uani 1 1 d .
H3A H -0.4869 0.3054 -0.0310 0.029 Uiso 1 1 calc R
C4 C -0.5219(3) 0.4294(3) -0.08230(18) 0.0230(9) Uani 1 1 d .
C5 C -0.4675(4) 0.5164(3) -0.09877(19) 0.0257(9) Uani 1 1 d .
H5A H -0.5183 0.5625 -0.1239 0.031 Uiso 1 1 calc R
C6 C -0.3371(4) 0.5346(3) -0.07771(19) 0.0233(9) Uani 1 1 d .
C7 C -0.1999(5) 0.3273(5) -0.1694(2) 0.0486(14) Uani 1 1 d .
H7A H -0.2319 0.3848 -0.1548 0.058 Uiso 1 1 calc R
C8 C -0.2668(6) 0.2878(5) -0.2246(3) 0.0611(18) Uani 1 1 d .
H8A H -0.3438 0.3164 -0.2447 0.073 Uiso 1 1 calc R
C9 C -0.2172(6) 0.2070(5) -0.2481(3) 0.0546(16) Uani 1 1 d .
H9A H -0.2589 0.1813 -0.2853 0.066 Uiso 1 1 calc R
C10 C -0.1042(5) 0.1628(4) -0.2165(2) 0.0417(13) Uani 1 1 d .
C11 C -0.0439(6) 0.0797(5) -0.2396(3) 0.0550(16) Uani 1 1 d .
H11A H -0.0816 0.0528 -0.2771 0.066 Uiso 1 1 calc R
C12 C 0.0647(6) 0.0405(4) -0.2082(3) 0.0547(16) Uani 1 1 d .
H12A H 0.1035 -0.0115 -0.2251 0.066 Uiso 1 1 calc R
C13 C 0.1238(5) 0.0763(4) -0.1491(3) 0.0429(13) Uani 1 1 d .
C14 C 0.2336(6) 0.0330(4) -0.1137(3) 0.0550(16) Uani 1 1 d .
H14A H 0.2730 -0.0207 -0.1286 0.066 Uiso 1 1 calc R
C15 C 0.2833(6) 0.0691(4) -0.0571(3) 0.0549(16) Uani 1 1 d .
H15A H 0.3551 0.0397 -0.0326 0.066 Uiso 1 1 calc R
C16 C 0.2237(5) 0.1514(4) -0.0369(3) 0.0422(13) Uani 1 1 d .
H16A H 0.2595 0.1771 0.0012 0.051 Uiso 1 1 calc R
C17 C 0.0686(4) 0.1580(4) -0.1247(2) 0.0332(11) Uani 1 1 d .
C18 C -0.0455(5) 0.2037(4) -0.1599(2) 0.0348(11) Uani 1 1 d .
C19 C 0.1336(5) 0.2020(4) 0.2217(2) 0.0419(12) Uani 1 1 d .
H19A H 0.1290 0.2433 0.2543 0.050 Uiso 1 1 calc R
C20 C 0.0367(5) 0.2050(4) 0.1705(3) 0.0486(14) Uani 1 1 d .
H20A H -0.0317 0.2493 0.1677 0.058 Uiso 1 1 calc R
C21 C 0.0429(5) 0.1414(4) 0.1237(2) 0.0471(14) Uani 1 1 d .
H21A H -0.0225 0.1424 0.0891 0.057 Uiso 1 1 calc R
C22 C 0.1458(5) 0.0751(4) 0.1270(2) 0.0403(12) Uani 1 1 d .
C23 C 0.1575(6) 0.0036(5) 0.0812(3) 0.0603(17) Uani 1 1 d .
H23A H 0.0942 0.0006 0.0458 0.072 Uiso 1 1 calc R
C24 C 0.2589(7) -0.0595(5) 0.0887(3) 0.0666(19) Uani 1 1 d .
H24A H 0.2628 -0.1063 0.0587 0.080 Uiso 1 1 calc R
C25 C 0.3595(5) -0.0563(4) 0.1409(3) 0.0465(14) Uani 1 1 d .
C26 C 0.4663(7) -0.1205(5) 0.1506(4) 0.068(2) Uani 1 1 d .
H26A H 0.4741 -0.1690 0.1221 0.082 Uiso 1 1 calc R
C27 C 0.5582(7) -0.1109(5) 0.2022(4) 0.072(2) Uani 1 1 d .
H27A H 0.6289 -0.1535 0.2098 0.086 Uiso 1 1 calc R
C28 C 0.5454(5) -0.0371(5) 0.2432(3) 0.0610(18) Uani 1 1 d .
H28A H 0.6112 -0.0304 0.2773 0.073 Uiso 1 1 calc R
C29 C 0.3542(4) 0.0138(4) 0.1863(2) 0.0336(11) Uani 1 1 d .
C30 C 0.2440(4) 0.0773(4) 0.1796(2) 0.0301(10) Uani 1 1 d .
O1 O -0.1314(2) 0.4816(2) -0.02155(13) 0.0220(6) Uani 1 1 d .
H1A H -0.0942 0.4263 -0.0113 0.033 Uiso 1 1 d R
O2 O -0.1126(3) 0.2712(2) -0.00104(15) 0.0315(7) Uani 1 1 d .
O3 O -0.3032(3) 0.2045(2) 0.02654(15) 0.0333(7) Uani 1 1 d .
O4 O -0.1860(3) 0.3376(3) 0.08602(14) 0.0383(8) Uani 1 1 d .
O5 O -0.7321(3) 0.4824(3) -0.15636(15) 0.0370(8) Uani 1 1 d .
O6 O -0.7512(3) 0.3900(2) -0.06592(13) 0.0299(7) Uani 1 1 d .
O7 O -0.6809(3) 0.3068(3) -0.14754(16) 0.0404(9) Uani 1 1 d .
O8 O -0.1780(3) 0.6850(2) -0.05396(13) 0.0308(7) Uani 1 1 d .
O9 O -0.1986(3) 0.6013(2) -0.15027(14) 0.0325(7) Uani 1 1 d .
O10 O -0.3710(3) 0.7065(3) -0.13173(16) 0.0383(8) Uani 1 1 d .
O1W O 0.0202(3) 0.4967(3) -0.11810(14) 0.0345(8) Uani 1 1 d .
H1WA H 0.0583 0.5499 -0.1037 0.052 Uiso 1 1 d R
H1WB H -0.0593 0.5088 -0.1316 0.052 Uiso 1 1 d R
O2W O -0.4250(11) 1.1571(9) 0.1264(6) 0.085(4) Uani 0.50 1 d P
O3W O -0.4958(11) 1.1315(9) 0.0849(7) 0.089(4) Uani 0.50 1 d P

loop_
_atom_site_aniso_label
_atom_site_aniso_U_11
_atom_site_aniso_U_22
_atom_site_aniso_U_33
_atom_site_aniso_U_23
_atom_site_aniso_U_13
_atom_site_aniso_U_12
Nd1 0.01471(11) 0.02526(12) 0.02242(12) -0.00220(10) 0.00391(8) 0.00008(9)
S1 0.0194(5) 0.0254(6) 0.0266(6) 0.0034(4) 0.0042(4) -0.0009(4)
S2 0.0128(5) 0.0383(7) 0.0251(6) -0.0040(5) 0.0031(4) -0.0008(4)
S3 0.0182(5) 0.0291(6) 0.0245(5) 0.0048(4) 0.0015(4) -0.0005(4)
N1 0.030(2) 0.033(2) 0.037(2) -0.0027(18) 0.0111(17) -0.0027(17)
N2 0.034(2) 0.042(3) 0.035(2) -0.0044(19) 0.0013(18) -0.0011(18)
N3 0.033(2) 0.037(2) 0.029(2) -0.0004(18) 0.0062(16) 0.0033(17)
N4 0.040(2) 0.062(3) 0.037(3) 0.007(2) 0.012(2) 0.016(2)
C1 0.0147(18) 0.024(2) 0.019(2) -0.0030(16) 0.0020(15) -0.0006(15)
C2 0.0184(19) 0.028(2) 0.0149(19) 0.0027(17) 0.0074(15) 0.0074(16)
C3 0.0161(19) 0.030(2) 0.028(2) -0.0017(19) 0.0048(16) -0.0022(17)
C4 0.0112(18) 0.036(2) 0.022(2) -0.0005(18) 0.0023(15) 0.0006(16)
C5 0.020(2) 0.033(2) 0.024(2) 0.0016(19) 0.0038(17) 0.0032(17)
C6 0.0170(19) 0.030(2) 0.023(2) -0.0002(18) 0.0044(16) 0.0006(16)
C7 0.043(3) 0.059(4) 0.038(3) -0.011(3) -0.003(2) 0.002(3)
C8 0.050(4) 0.081(5) 0.044(4) -0.006(3) -0.011(3) -0.004(3)
C9 0.061(4) 0.070(4) 0.031(3) -0.016(3) 0.005(3) -0.026(3)
C10 0.053(3) 0.047(3) 0.028(3) -0.012(2) 0.013(2) -0.023(2)
C11 0.077(4) 0.048(4) 0.046(3) -0.026(3) 0.028(3) -0.029(3)
C12 0.077(4) 0.041(3) 0.058(4) -0.020(3) 0.042(3) -0.014(3)
C13 0.054(3) 0.030(3) 0.054(3) -0.012(2) 0.033(3) -0.008(2)
C14 0.059(4) 0.038(3) 0.077(5) -0.005(3) 0.037(3) 0.008(3)
C15 0.054(4) 0.042(3) 0.072(4) 0.002(3) 0.020(3) 0.017(3)
C16 0.046(3) 0.034(3) 0.047(3) -0.003(2) 0.012(2) 0.007(2)
C17 0.034(3) 0.030(3) 0.039(3) -0.006(2) 0.016(2) -0.0105(19)
C18 0.038(3) 0.035(3) 0.034(3) -0.010(2) 0.014(2) -0.013(2)
C19 0.042(3) 0.040(3) 0.045(3) 0.000(2) 0.011(2) 0.006(2)
C20 0.039(3) 0.044(3) 0.061(4) 0.018(3) 0.004(3) 0.007(2)
C21 0.039(3) 0.057(4) 0.036(3) 0.023(3) -0.013(2) -0.003(3)
C22 0.045(3) 0.043(3) 0.029(3) 0.003(2) 0.001(2) -0.008(2)
C23 0.064(4) 0.073(5) 0.040(3) -0.010(3) 0.004(3) -0.026(3)
C24 0.082(5) 0.068(5) 0.059(4) -0.036(4) 0.034(4) -0.023(4)
C25 0.053(3) 0.040(3) 0.054(4) -0.007(3) 0.028(3) -0.001(3)
C26 0.080(5) 0.045(4) 0.096(6) -0.011(4) 0.054(4) 0.004(3)
C27 0.069(4) 0.059(5) 0.102(6) 0.018(4) 0.047(4) 0.032(4)
C28 0.043(3) 0.082(5) 0.063(4) 0.025(4) 0.022(3) 0.024(3)
C29 0.036(3) 0.038(3) 0.030(3) 0.006(2) 0.016(2) 0.003(2)
C30 0.033(2) 0.032(3) 0.026(2) 0.004(2) 0.0065(19) -0.0033(19)
O1 0.0135(13) 0.0220(15) 0.0298(16) 0.0023(12) 0.0026(11) 0.0009(11)
O2 0.0215(15) 0.0275(17) 0.048(2) 0.0077(15) 0.0126(14) 0.0038(12)
O3 0.0294(16) 0.0255(18) 0.046(2) 0.0041(15) 0.0101(14) -0.0072(13)
O4 0.047(2) 0.038(2) 0.0249(18) -0.0017(15) -0.0029(15) -0.0011(15)
O5 0.0217(16) 0.051(2) 0.0359(19) 0.0096(16) 0.0014(13) 0.0001(14)
O6 0.0173(14) 0.045(2) 0.0288(17) -0.0005(14) 0.0082(12) -0.0030(13)
O7 0.0275(17) 0.048(2) 0.045(2) -0.0185(17) 0.0056(15) -0.0003(15)
O8 0.0343(17) 0.0311(18) 0.0241(17) 0.0027(14) -0.0010(13) -0.0018(13)
O9 0.0275(16) 0.043(2) 0.0278(17) 0.0036(14) 0.0085(13) -0.0003(14)
O10 0.0270(16) 0.035(2) 0.049(2) 0.0141(16) -0.0011(15) 0.0058(14)
O1W 0.0216(15) 0.045(2) 0.0362(19) 0.0068(15) 0.0050(13) -0.0014(14)
O2W 0.087(8) 0.079(9) 0.110(10) 0.043(7) 0.068(7) 0.052(7)
O3W 0.077(8) 0.055(7) 0.150(13) 0.011(8) 0.058(8) -0.002(6)

loop_
_atom_type_symbol
_atom_type_description
_atom_type_scat_dispersion_real
_atom_type_scat_dispersion_imag
_atom_type_scat_source
C C 0.0033 0.0016 'International Tables Vol C Tables 4.2.6.8 and 6.1.1.4'
H H 0.0000 0.0000 'International Tables Vol C Tables 4.2.6.8 and 6.1.1.4'
O O 0.0106 0.0060 'International Tables Vol C Tables 4.2.6.8 and 6.1.1.4'
N N 0.0061 0.0033 'International Tables Vol C Tables 4.2.6.8 and 6.1.1.4'
S S 0.1246 0.1234 'International Tables Vol C Tables 4.2.6.8 and 6.1.1.4'
Nd Nd -0.1943 3.0179 'International Tables Vol C Tables 4.2.6.8 and 6.1.1.4'

loop_
_geom_angle_atom_site_label_1
_geom_angle_atom_site_label_2
_geom_angle_atom_site_label_3
_geom_angle
_geom_angle_site_symmetry_1
_geom_angle_site_symmetry_3
O8 Nd1 O2 81.50(10) 3_565 .
O8 Nd1 O6 81.18(10) 3_565 1_655
O2 Nd1 O6 150.77(10) . 1_655
O8 Nd1 O1W 144.03(10) 3_565 .
O2 Nd1 O1W 132.26(10) . .
O6 Nd1 O1W 71.91(10) 1_655 .
O8 Nd1 O1 113.16(10) 3_565 .
O2 Nd1 O1 72.06(9) . .
O6 Nd1 O1 136.79(10) 1_655 .
O1W Nd1 O1 74.74(10) . .
O8 Nd1 O1 71.72(10) 3_565 3_565
O2 Nd1 O1 117.95(10) . 3_565
O6 Nd1 O1 78.17(10) 1_655 3_565
O1W Nd1 O1 79.60(10) . 3_565
O1 Nd1 O1 69.39(9) . 3_565
O8 Nd1 N1 77.48(12) 3_565 .
O2 Nd1 N1 82.03(11) . .
O6 Nd1 N1 71.34(11) 1_655 .
O1W Nd1 N1 114.25(12) . .
O1 Nd1 N1 149.53(10) . .
O1 Nd1 N1 139.34(10) 3_565 .
O8 Nd1 N2 136.24(12) 3_565 .
O2 Nd1 N2 76.29(12) . .
O6 Nd1 N2 100.86(11) 1_655 .
O1W Nd1 N2 73.60(12) . .
O1 Nd1 N2 95.19(11) . .
O1 Nd1 N2 151.92(11) 3_565 .
N1 Nd1 N2 62.55(12) . .
O8 Nd1 Nd1 92.75(8) 3_565 3_565
O2 Nd1 Nd1 95.64(7) . 3_565
O6 Nd1 Nd1 108.54(8) 1_655 3_565
O1W Nd1 Nd1 74.35(8) . 3_565
O1 Nd1 Nd1 34.74(6) . 3_565
O1 Nd1 Nd1 34.65(6) 3_565 3_565
N1 Nd1 Nd1 170.17(9) . 3_565
N2 Nd1 Nd1 126.31(9) . 3_565
O8 Nd1 H1A 102.3 3_565 .
O2 Nd1 H1A 57.6 . .
O6 Nd1 H1A 149.9 1_655 .
O1W Nd1 H1A 90.3 . .
O1 Nd1 H1A 15.9 . .
O1 Nd1 H1A 74.7 3_565 .
N1 Nd1 H1A 138.8 . .
N2 Nd1 H1A 96.9 . .
Nd1 Nd1 H1A 41.9 3_565 .
O4 S1 O3 113.9(2) . .
O4 S1 O2 112.40(19) . .
O3 S1 O2 110.79(19) . .
O4 S1 C2 108.2(2) . .
O3 S1 C2 106.38(19) . .
O2 S1 C2 104.58(18) . .
O7 S2 O5 113.4(2) . .
O7 S2 O6 111.1(2) . .
O5 S2 O6 112.89(19) . .
O7 S2 C4 106.55(19) . .
O5 S2 C4 106.7(2) . .
O6 S2 C4 105.58(18) . .
O10 S3 O9 113.1(2) . .
O10 S3 O8 112.0(2) . .
O9 S3 O8 110.90(18) . .
O10 S3 C6 107.77(19) . .
O9 S3 C6 105.8(2) . .
O8 S3 C6 106.83(19) . .
C16 N1 C17 117.5(4) . .
C16 N1 Nd1 121.5(3) . .
C17 N1 Nd1 119.4(3) . .
C7 N2 C18 117.7(4) . .
C7 N2 Nd1 122.9(4) . .
C18 N2 Nd1 119.0(3) . .
C19 N3 C30 122.3(4) . .
C28 N4 C29 115.8(5) . .
O1 C1 C6 121.0(4) . .
O1 C1 C2 122.0(3) . .
C6 C1 C2 117.0(3) . .
C3 C2 C1 121.4(4) . .
C3 C2 S1 119.6(3) . .
C1 C2 S1 118.9(3) . .
C4 C3 C2 119.7(4) . .
C4 C3 H3A 120.1 . .
C2 C3 H3A 120.1 . .
C3 C4 C5 120.7(4) . .
C3 C4 S2 119.8(3) . .
C5 C4 S2 119.3(3) . .
C4 C5 C6 119.8(4) . .
C4 C5 H5A 120.1 . .
C6 C5 H5A 120.1 . .
C5 C6 C1 121.3(4) . .
C5 C6 S3 118.4(3) . .
C1 C6 S3 120.0(3) . .
N2 C7 C8 123.4(6) . .
N2 C7 H7A 118.3 . .
C8 C7 H7A 118.3 . .
C9 C8 C7 118.8(6) . .
C9 C8 H8A 120.6 . .
C7 C8 H8A 120.6 . .
C8 C9 C10 120.1(5) . .
C8 C9 H9A 120.0 . .
C10 C9 H9A 120.0 . .
C9 C10 C18 117.9(5) . .
C9 C10 C11 123.1(5) . .
C18 C10 C11 119.0(5) . .
C12 C11 C10 121.1(5) . .
C12 C11 H11A 119.4 . .
C10 C11 H11A 119.4 . .
C11 C12 C13 121.7(5) . .
C11 C12 H12A 119.1 . .
C13 C12 H12A 119.1 . .
C14 C13 C17 117.8(5) . .
C14 C13 C12 123.0(5) . .
C17 C13 C12 119.2(5) . .
C15 C14 C13 120.1(5) . .
C15 C14 H14A 119.9 . .
C13 C14 H14A 119.9 . .
C14 C15 C16 118.3(6) . .
C14 C15 H15A 120.9 . .
C16 C15 H15A 120.9 . .
N1 C16 C15 124.0(5) . .
N1 C16 H16A 118.0 . .
C15 C16 H16A 118.0 . .
N1 C17 C13 122.4(5) . .
N1 C17 C18 118.5(4) . .
C13 C17 C18 119.1(5) . .
N2 C18 C10 121.9(5) . .
N2 C18 C17 118.3(4) . .
C10 C18 C17 119.7(5) . .
N3 C19 C20 120.8(5) . .
N3 C19 H19A 119.6 . .
C20 C19 H19A 119.6 . .
C21 C20 C19 118.8(5) . .
C21 C20 H20A 120.6 . .
C19 C20 H20A 120.6 . .
C20 C21 C22 121.2(5) . .
C20 C21 H21A 119.4 . .
C22 C21 H21A 119.4 . .
C21 C22 C30 117.6(5) . .
C21 C22 C23 124.8(5) . .
C30 C22 C23 117.5(5) . .
C24 C23 C22 121.0(6) . .
C24 C23 H23A 119.5 . .
C22 C23 H23A 119.5 . .
C23 C24 C25 121.8(6) . .
C23 C24 H24A 119.1 . .
C25 C24 H24A 119.1 . .
C29 C25 C26 116.9(6) . .
C29 C25 C24 119.4(5) . .
C26 C25 C24 123.7(6) . .
C27 C26 C25 119.1(6) . .
C27 C26 H26A 120.5 . .
C25 C26 H26A 120.5 . .
C26 C27 C28 119.2(6) . .
C26 C27 H27A 120.4 . .
C28 C27 H27A 120.4 . .
N4 C28 C27 124.7(6) . .
N4 C28 H28A 117.6 . .
C27 C28 H28A 117.6 . .
N4 C29 C25 124.2(5) . .
N4 C29 C30 117.2(4) . .
C25 C29 C30 118.7(5) . .
N3 C30 C22 119.2(4) . .
N3 C30 C29 119.3(4) . .
C22 C30 C29 121.5(5) . .
C1 O1 Nd1 127.0(2) . .
C1 O1 Nd1 122.3(2) . 3_565
Nd1 O1 Nd1 110.61(9) . 3_565
C1 O1 H1A 109.1 . .
Nd1 O1 H1A 36.3 . .
Nd1 O1 H1A 116.6 3_565 .
S1 O2 Nd1 135.13(18) . .
S2 O6 Nd1 145.56(18) . 1_455
S3 O8 Nd1 136.94(19) . 3_565
Nd1 O1W H1WA 109.3 . .
Nd1 O1W H1WB 109.4 . .
H1WA O1W H1WB 109.5 . .

loop_
_geom_bond_atom_site_label_1
_geom_bond_atom_site_label_2
_geom_bond_distance
_geom_bond_site_symmetry_2
Nd1 O8 2.387(3) 3_565
Nd1 O2 2.406(3) .
Nd1 O6 2.411(3) 1_655
Nd1 O1W 2.443(3) .
Nd1 O1 2.455(3) .
Nd1 O1 2.461(3) 3_565
Nd1 N1 2.634(4) .
Nd1 N2 2.646(4) .
Nd1 Nd1 4.0422(5) 3_565
Nd1 H1A 1.8398 .
S1 O4 1.440(3) .
S1 O3 1.443(3) .
S1 O2 1.482(3) .
S1 C2 1.776(4) .
S2 O7 1.442(4) .
S2 O5 1.449(3) .
S2 O6 1.470(3) .
S2 C4 1.773(4) .
S3 O10 1.439(3) .
S3 O9 1.454(3) .
S3 O8 1.479(3) .
S3 C6 1.768(4) .
N1 C16 1.328(6) .
N1 C17 1.360(6) .
N2 C7 1.326(6) .
N2 C18 1.372(6) .
N3 C19 1.329(6) .
N3 C30 1.357(6) .
N4 C28 1.320(7) .
N4 C29 1.355(6) .
C1 O1 1.334(4) .
C1 C6 1.412(6) .
C1 C2 1.418(6) .
C2 C3 1.385(5) .
C3 C4 1.381(6) .
C3 H3A 0.9300 .
C4 C5 1.386(6) .
C5 C6 1.388(5) .
C5 H5A 0.9300 .
C7 C8 1.401(7) .
C7 H7A 0.9300 .
C8 C9 1.360(9) .
C8 H8A 0.9300 .
C9 C10 1.393(8) .
C9 H9A 0.9300 .
C10 C18 1.410(7) .
C10 C11 1.436(8) .
C11 C12 1.328(8) .
C11 H11A 0.9300 .
C12 C13 1.433(8) .
C12 H12A 0.9300 .
C13 C14 1.395(8) .
C13 C17 1.407(7) .
C14 C15 1.365(8) .
C14 H14A 0.9300 .
C15 C16 1.395(7) .
C15 H15A 0.9300 .
C16 H16A 0.9300 .
C17 C18 1.439(7) .
C19 C20 1.378(7) .
C19 H19A 0.9300 .
C20 C21 1.369(8) .
C20 H20A 0.9300 .
C21 C22 1.397(8) .
C21 H21A 0.9300 .
C22 C30 1.407(6) .
C22 C23 1.434(8) .
C23 C24 1.351(9) .
C23 H23A 0.9300 .
C24 C25 1.416(9) .
C24 H24A 0.9300 .
C25 C29 1.400(7) .
C25 C26 1.404(8) .
C26 C27 1.359(10) .
C26 H26A 0.9300 .
C27 C28 1.380(9) .
C27 H27A 0.9300 .
C28 H28A 0.9300 .
C29 C30 1.429(6) .
O1 Nd1 2.461(3) 3_565
O1 H1A 0.8499 .
O6 Nd1 2.411(3) 1_455
O8 Nd1 2.387(3) 3_565
O1W H1WA 0.8502 .
O1W H1WB 0.8501 .
O2W O3W 1.125(15) .
